data_4020698
loop_
_publ_author_name
'Jean-Fran\,cois Poisson'
'Arturo Orellana'
'Andrew E. Greene'

_publ_section_title
;
 Stereocontrolled Synthesis of (-)-Kainic Acid
 from trans-4-Hydroxy-L-proline
;
_journal_name_full 'Journal of Organic Chemistry'
_journal_page_first 10860
_journal_page_last 10863
_journal_paper_doi 10.1021/jo051508t
_journal_volume 70
_journal_year 2005
_chemical_formula_sum 'C27 H29 N O5'
_chemical_formula_weight 447.53
_space_group_IT_number 4
_symmetry_cell_setting monoclinic
_symmetry_space_group_name_Hall 'P 2yb'
_symmetry_space_group_name_H-M 'P 1 21 1'
_cell_angle_alpha 90
_cell_angle_beta 118.67(5)
_cell_angle_gamma 90
_cell_formula_units_Z 4
_cell_length_a 9.921(5)
_cell_length_b 27.47(1)
_cell_length_c 10.021(5)
_cell_measurement_temperature 293.0
_cell_volume 2396(2)
_diffrn_ambient_temperature 293.0
_exptl_crystal_density_diffrn 1.241
_cod_depositor_comments
;
The following automatic conversions were performed:
data name '_geom_bond_atom_site_label_D' replaced with
'_geom_hbond_atom_site_label_D' as specified in the replacement file
'/home/antanas/src/cod-tools/trunk/data/replacement-values/replacement_tags.lst'.

data
name '_geom_bond_atom_site_label_H' replaced with
'_geom_hbond_atom_site_label_H' as specified in the replacement file
'/home/antanas/src/cod-tools/trunk/data/replacement-values/replacement_tags.lst'.

data
name '_geom_bond_atom_site_label_A' replaced with
'_geom_hbond_atom_site_label_A' as specified in the replacement file
'/home/antanas/src/cod-tools/trunk/data/replacement-values/replacement_tags.lst'.

data
name '_geom_bond_distance_DH' replaced with '_geom_hbond_distance_DH'
as specified in the replacement file
'/home/antanas/src/cod-tools/trunk/data/replacement-values/replacement_tags.lst'.

data
name '_geom_contact_distance_HA' replaced with
'_geom_hbond_distance_HA' as specified in the replacement file
'/home/antanas/src/cod-tools/trunk/data/replacement-values/replacement_tags.lst'.

data
name '_geom_contact_distance_DA' replaced with
'_geom_hbond_distance_DA' as specified in the replacement file
'/home/antanas/src/cod-tools/trunk/data/replacement-values/replacement_tags.lst'.

data
name '_geom_angle_DHA' replaced with '_geom_hbond_angle_DHA' as
specified in the replacement file
'/home/antanas/src/cod-tools/trunk/data/replacement-values/replacement_tags.lst'.

data
name '_geom_contact_site_symmetry_A' replaced with
'_geom_hbond_site_symmetry_A' as specified in the replacement file
'/home/antanas/src/cod-tools/trunk/data/replacement-values/replacement_tags.lst'.

Automatic conversion script
Id: cif_correct_tags 5005 2017-03-03 11:38:54Z antanas 
;
_cod_original_sg_symbol_H-M 'P 21'
_cod_original_formula_sum 'C27 H29 N O5 '
_cod_database_code 4020698

loop_
_symmetry_equiv_pos_as_xyz
'  +x,  +y,  +z'
'  -x,1/2+y,  -z'

loop_
_atom_site_label
_atom_site_fract_x
_atom_site_fract_y
_atom_site_fract_z
_atom_site_U_iso_or_equiv
_atom_site_occupancy
_atom_site_refinement_flags
_atom_site_adp_type
_atom_site_calc_flag
_atom_site_calc_attached_atom
O(7) 0.6090(3) 0.3011 0.2517(3) 0.0619(6) 1.000 . Uani d ?
O(8) 0.3883(3) 0.2601 0.1362(3) 0.0603(6) 1.000 . Uani d ?
O(12) 0.8698(3) 0.1196(1) 0.4212(3) 0.0670(7) 1.000 . Uani d ?
O(13) 0.6839(3) 0.1987(1) 0.6849(3) 0.0686(8) 1.000 . Uani d ?
O(39) 0.0405(3) 0.0440(1) 0.9339(3) 0.0689(7) 1.000 . Uani d ?
O(40) -0.1050(3) 0.0656(1) 0.6935(4) 0.0776(8) 1.000 . Uani d ?
O(44) 0.0931(3) 0.2348(1) 1.1339(3) 0.0695(7) 1.000 . Uani d ?
O(45) 0.3698(3) 0.1833(1) 0.9346(4) 0.0745(8) 1.000 . Uani d ?
O(65) 0.9080(5) 0.1713(2) 1.2010(5) 0.138(2) 1.000 . Uani d ?
O(66) 0.6519(4) 0.1976(2) 0.9426(4) 0.094(1) 1.000 . Uani d ?
N(1) 0.4130(3) 0.2633(1) 0.4438(3) 0.0440(6) 1.000 . Uani d ?
N(33) 0.1830(3) 0.0963(1) 0.7083(3) 0.0444(6) 1.000 . Uani d ?
C(2) 0.5376(3) 0.2561(1) 0.4077(3) 0.0409(6) 1.000 . Uani d ?
C(3) 0.5633(4) 0.2014(1) 0.4169(4) 0.0469(7) 1.000 . Uani d ?
C(4) 0.5449(4) 0.1882(1) 0.5537(4) 0.0551(8) 1.000 . Uani d ?
C(5) 0.4142(4) 0.2208(1) 0.5350(4) 0.0531(8) 1.000 . Uani d ?
C(6) 0.5000(4) 0.2732(1) 0.2516(4) 0.0451(7) 1.000 . Uani d ?
C(9) 0.5889(6) 0.3159(2) 0.1060(5) 0.092(1) 1.000 . Uani d ?
C(10) 0.7129(4) 0.1864(1) 0.4212(4) 0.0536(8) 1.000 . Uani d ?
C(11) 0.7250(4) 0.1328(1) 0.4071(5) 0.0632(9) 1.000 . Uani d ?
C(14) 0.4071(4) 0.3123(1) 0.5026(4) 0.0472(7) 1.000 . Uani d ?
C(15) 0.3772(4) 0.3500(1) 0.3788(4) 0.0493(7) 1.000 . Uani d ?
C(16) 0.2583(4) 0.3526(1) 0.2325(4) 0.0592(9) 1.000 . Uani d ?
C(17) 0.2617(5) 0.3889(2) 0.1364(5) 0.076(1) 1.000 . Uani d ?
C(18) 0.3817(6) 0.4214(2) 0.1885(6) 0.085(1) 1.000 . Uani d ?
C(19) 0.5002(6) 0.4197(2) 0.3337(6) 0.082(1) 1.000 . Uani d ?
C(20) 0.4970(5) 0.3834(1) 0.4300(5) 0.064(1) 1.000 . Uani d ?
C(21) 0.6083(4) 0.3722(2) 0.5868(5) 0.065(1) 1.000 . Uani d ?
C(22) 0.7439(6) 0.3954(2) 0.6900(7) 0.099(2) 1.000 . Uani d ?
C(23) 0.8308(6) 0.3761(3) 0.8310(7) 0.106(2) 1.000 . Uani d ?
C(24) 0.7844(6) 0.3339(3) 0.8736(6) 0.090(1) 1.000 . Uani d ?
C(25) 0.6506(5) 0.3115(2) 0.7756(5) 0.073(1) 1.000 . Uani d ?
C(26) 0.5594(4) 0.3302(1) 0.6313(4) 0.0549(8) 1.000 . Uani d ?
C(27) 0.2762(4) 0.3139(1) 0.5435(4) 0.0526(8) 1.000 . Uani d ?
C(28) 0.2904(5) 0.3392(2) 0.6688(5) 0.076(1) 1.000 . Uani d ?
C(29) 0.1707(6) 0.3403(3) 0.7030(6) 0.103(2) 1.000 . Uani d ?
C(30) 0.0345(5) 0.3168(3) 0.6106(6) 0.092(1) 1.000 . Uani d ?
C(31) 0.0185(4) 0.2928(2) 0.4866(5) 0.076(1) 1.000 . Uani d ?
C(32) 0.1377(4) 0.2913(2) 0.4514(5) 0.0607(9) 1.000 . Uani d ?
C(34) 0.1473(3) 0.0993(1) 0.8338(3) 0.0449(7) 1.000 . Uani d ?
C(35) 0.1093(3) 0.1529(1) 0.8384(4) 0.0462(7) 1.000 . Uani d ?
C(36) 0.2238(4) 0.1785(1) 0.8026(4) 0.0522(8) 1.000 . Uani d ?
C(37) 0.2427(4) 0.1441(1) 0.6950(4) 0.0504(7) 1.000 . Uani d ?
C(38) 0.0133(4) 0.0674(1) 0.8092(4) 0.0514(8) 1.000 . Uani d ?
C(41) -0.0823(6) 0.0132(2) 0.9234(7) 0.102(1) 1.000 . Uani d ?
C(42) 0.1096(4) 0.1679(1) 0.9845(4) 0.0547(8) 1.000 . Uani d ?
C(43) 0.0586(4) 0.2198(2) 0.9851(4) 0.0599(9) 1.000 . Uani d ?
C(46) 0.2749(4) 0.0531(1) 0.7106(4) 0.0492(7) 1.000 . Uani d ?
C(47) 0.4156(4) 0.0451(2) 0.8651(4) 0.0608(9) 1.000 . Uani d ?
C(48) 0.5480(5) 0.0723(2) 0.9431(5) 0.083(1) 1.000 . Uani d ?
C(49) 0.6576(7) 0.0577(3) 1.0874(7) 0.120(2) 1.000 . Uani d ?
C(50) 0.6377(8) 0.0169(3) 1.1547(7) 0.145(2) 1.000 . Uani d ?
C(51) 0.5086(7) -0.0107(3) 1.0776(6) 0.114(2) 1.000 . Uani d ?
C(52) 0.3980(5) 0.0024(2) 0.9327(4) 0.074(1) 1.000 . Uani d ?
C(53) 0.2544(5) -0.0208(2) 0.8241(5) 0.075(1) 1.000 . Uani d ?
C(54) 0.1900(7) -0.0650(2) 0.8355(7) 0.117(2) 1.000 . Uani d ?
C(55) 0.0562(9) -0.0796(2) 0.718(1) 0.147(2) 1.000 . Uani d ?
C(56) -0.0136(8) -0.0530(2) 0.5861(9) 0.128(2) 1.000 . Uani d ?
C(57) 0.0485(6) -0.0084(2) 0.5757(6) 0.085(1) 1.000 . Uani d ?
C(58) 0.1831(4) 0.0066(1) 0.6941(4) 0.0601(9) 1.000 . Uani d ?
C(59) 0.3114(4) 0.0564(1) 0.5783(4) 0.0502(8) 1.000 . Uani d ?
C(60) 0.1989(5) 0.0714(2) 0.4361(4) 0.064(1) 1.000 . Uani d ?
C(61) 0.2255(6) 0.0715(2) 0.3137(5) 0.077(1) 1.000 . Uani d ?
C(62) 0.3640(6) 0.0561(2) 0.3293(5) 0.081(1) 1.000 . Uani d ?
C(63) 0.4760(5) 0.0422(2) 0.4667(5) 0.075(1) 1.000 . Uani d ?
C(64) 0.4512(4) 0.0420(1) 0.5918(4) 0.0585(9) 1.000 . Uani d ?
H(1) 0.6277 0.2720 0.4815 0.049 1.000 . Uiso c ?
H(2) 0.4810 0.1870 0.3296 0.056 1.000 . Uiso c ?
H(3) 0.5184 0.1548 0.5511 0.066 1.000 . Uiso c ?
H(4) 0.3195 0.2037 0.4838 0.064 1.000 . Uiso c ?
H(5) 0.4297 0.2312 0.6317 0.064 1.000 . Uiso c ?
H(6) 0.6716 0.3364 0.1196 0.110 1.000 . Uiso c ?
H(7) 0.4948 0.3332 0.0527 0.110 1.000 . Uiso c ?
H(8) 0.5868 0.2880 0.0493 0.110 1.000 . Uiso c ?
H(9) 0.7192 0.2019 0.3396 0.064 1.000 . Uiso c ?
H(10) 0.7962 0.1967 0.5150 0.064 1.000 . Uiso c ?
H(11) 0.6461 0.1226 0.3105 0.076 1.000 . Uiso c ?
H(12) 0.7125 0.1170 0.4848 0.076 1.000 . Uiso c ?
H(13) 0.952(7) 0.108(2) 0.536(7) 0.113 1.000 . Uiso d ?
H(14) 0.661(5) 0.197(2) 0.787(5) 0.076 1.000 . Uiso d ?
H(15) 0.1753 0.3302 0.1974 0.071 1.000 . Uiso c ?
H(16) 0.1808 0.3911 0.0346 0.091 1.000 . Uiso c ?
H(17) 0.3821 0.4458 0.1215 0.102 1.000 . Uiso c ?
H(18) 0.5823 0.4424 0.3682 0.098 1.000 . Uiso c ?
H(19) 0.7754 0.4246 0.6618 0.119 1.000 . Uiso c ?
H(20) 0.9238 0.3916 0.9007 0.127 1.000 . Uiso c ?
H(21) 0.8464 0.3206 0.9720 0.108 1.000 . Uiso c ?
H(22) 0.6196 0.2828 0.8065 0.088 1.000 . Uiso c ?
H(23) 0.3832 0.3560 0.7321 0.091 1.000 . Uiso c ?
H(24) 0.1826 0.3573 0.7905 0.124 1.000 . Uiso c ?
H(25) -0.0475 0.3175 0.6342 0.110 1.000 . Uiso c ?
H(26) -0.0754 0.2767 0.4224 0.091 1.000 . Uiso c ?
H(27) 0.1239 0.2746 0.3628 0.073 1.000 . Uiso c ?
H(28) 0.2352 0.0906 0.9264 0.054 1.000 . Uiso c ?
H(29) 0.0094 0.1588 0.7564 0.055 1.000 . Uiso c ?
H(30) 0.1858 0.2092 0.7560 0.063 1.000 . Uiso c ?
H(31) 0.3482 0.1415 0.7220 0.060 1.000 . Uiso c ?
H(32) 0.1863 0.1558 0.5936 0.060 1.000 . Uiso c ?
H(33) -0.1716 0.0323 0.8959 0.122 1.000 . Uiso c ?
H(34) -0.0520 -0.0019 1.0191 0.122 1.000 . Uiso c ?
H(35) -0.1040 -0.0112 0.8485 0.122 1.000 . Uiso c ?
H(36) 0.0425 0.1467 0.9997 0.066 1.000 . Uiso c ?
H(37) 0.2111 0.1643 1.0661 0.066 1.000 . Uiso c ?
H(38) -0.0491 0.2220 0.9202 0.072 1.000 . Uiso c ?
H(39) 0.1100 0.2407 0.9486 0.072 1.000 . Uiso c ?
H(40) 0.209(7) 0.242(2) 1.213(7) 0.113 1.000 . Uiso d ?
H(41) 0.376(6) 0.200(2) 1.011(6) 0.082 1.000 . Uiso d ?
H(42) 0.5638 0.1008 0.8984 0.099 1.000 . Uiso c ?
H(43) 0.7486 0.0764 1.1408 0.144 1.000 . Uiso c ?
H(44) 0.7133 0.0079 1.2543 0.174 1.000 . Uiso c ?
H(45) 0.4946 -0.0390 1.1238 0.137 1.000 . Uiso c ?
H(46) 0.2402 -0.0844 0.9247 0.140 1.000 . Uiso c ?
H(47) 0.0091 -0.1087 0.7272 0.176 1.000 . Uiso c ?
H(48) -0.1041 -0.0650 0.5016 0.154 1.000 . Uiso c ?
H(49) -0.0028 0.0112 0.4871 0.102 1.000 . Uiso c ?
H(50) 0.1020 0.0819 0.4231 0.077 1.000 . Uiso c ?
H(51) 0.1474 0.0823 0.2173 0.092 1.000 . Uiso c ?
H(52) 0.3806 0.0553 0.2435 0.098 1.000 . Uiso c ?
H(53) 0.5728 0.0324 0.4782 0.090 1.000 . Uiso c ?
H(54) 0.5313 0.0320 0.6881 0.070 1.000 . Uiso c ?
H(55) 0.939(8) 0.165(3) 1.314(9) 0.135 1.000 . Uiso d ?
H(56) 1.016(8) 0.193(3) 1.226(8) 0.135 1.000 . Uiso d ?
H(57) 0.549(6) 0.193(2) 0.952(6) 0.097 1.000 . Uiso d ?
H(58) 0.744(6) 0.187(2) 1.039(6) 0.097 1.000 . Uiso d ?

loop_
_atom_site_aniso_label
_atom_site_aniso_U_11
_atom_site_aniso_U_22
_atom_site_aniso_U_33
_atom_site_aniso_U_12
_atom_site_aniso_U_13
_atom_site_aniso_U_23
O(7) 0.072(1) 0.062(1) 0.070(1) -0.017(1) 0.0492(8) 0.003(1)
O(8) 0.064(1) 0.069(2) 0.049(1) -0.006(1) 0.0284(9) -0.004(1)
O(12) 0.064(1) 0.077(2) 0.072(1) 0.025(1) 0.0416(9) 0.016(1)
O(13) 0.060(1) 0.088(2) 0.063(1) 0.014(1) 0.033(1) 0.015(1)
O(39) 0.085(1) 0.065(2) 0.077(1) -0.013(1) 0.0559(9) 0.010(1)
O(40) 0.060(1) 0.075(2) 0.088(2) -0.014(1) 0.027(1) 0.006(2)
O(44) 0.069(1) 0.074(2) 0.080(1) -0.013(1) 0.048(1) -0.026(1)
O(45) 0.069(1) 0.081(2) 0.088(2) -0.024(1) 0.049(1) -0.036(1)
O(65) 0.078(2) 0.235(6) 0.091(2) -0.030(3) 0.031(2) 0.061(3)
O(66) 0.072(2) 0.140(3) 0.076(2) -0.004(2) 0.040(1) 0.028(2)
N(1) 0.047(1) 0.036(1) 0.060(1) 0.002(1) 0.0348(8) 0.003(1)
N(33) 0.055(1) 0.037(1) 0.050(1) -0.004(1) 0.0325(9) 0.000(1)
C(2) 0.042(1) 0.041(1) 0.048(1) -0.002(1) 0.0285(9) -0.001(1)
C(3) 0.051(1) 0.044(2) 0.053(1) 0.003(1) 0.031(1) -0.001(1)
C(4) 0.060(2) 0.049(2) 0.065(2) 0.007(1) 0.037(1) 0.010(2)
C(5) 0.058(1) 0.050(2) 0.066(2) 0.001(1) 0.042(1) 0.011(1)
C(6) 0.046(1) 0.044(2) 0.053(1) -0.002(1) 0.029(1) -0.003(1)
C(9) 0.129(3) 0.091(3) 0.090(2) -0.017(3) 0.079(2) 0.014(2)
C(10) 0.056(1) 0.047(2) 0.066(2) 0.004(1) 0.036(1) 0.004(1)
C(11) 0.063(2) 0.047(2) 0.090(2) 0.015(1) 0.046(1) 0.003(2)
C(14) 0.054(1) 0.044(2) 0.052(1) 0.000(1) 0.032(1) -0.003(1)
C(15) 0.057(1) 0.034(1) 0.069(2) 0.003(1) 0.041(1) -0.002(1)
C(16) 0.064(2) 0.054(2) 0.071(2) 0.012(2) 0.041(1) 0.012(2)
C(17) 0.089(2) 0.071(2) 0.090(2) 0.026(2) 0.059(2) 0.029(2)
C(18) 0.113(3) 0.056(2) 0.121(3) 0.011(2) 0.084(2) 0.026(2)
C(19) 0.102(2) 0.048(2) 0.126(3) -0.006(2) 0.079(2) 0.010(2)
C(20) 0.071(2) 0.047(2) 0.091(2) -0.007(2) 0.053(1) -0.009(2)
C(21) 0.063(2) 0.059(2) 0.083(2) -0.013(2) 0.043(1) -0.019(2)
C(22) 0.077(2) 0.093(3) 0.136(4) -0.037(2) 0.057(2) -0.056(3)
C(23) 0.063(2) 0.142(5) 0.095(3) -0.018(3) 0.024(2) -0.056(3)
C(24) 0.068(2) 0.122(4) 0.072(2) -0.001(3) 0.026(2) -0.036(3)
C(25) 0.067(2) 0.090(3) 0.063(2) 0.007(2) 0.031(2) -0.014(2)
C(26) 0.056(1) 0.054(2) 0.062(2) -0.004(1) 0.034(1) -0.016(1)
C(27) 0.060(1) 0.050(2) 0.061(2) 0.006(1) 0.040(1) 0.001(1)
C(28) 0.074(2) 0.093(3) 0.071(2) 0.009(2) 0.044(1) -0.018(2)
C(29) 0.106(2) 0.142(5) 0.096(2) 0.023(3) 0.075(2) -0.020(3)
C(30) 0.084(2) 0.114(4) 0.109(3) 0.015(2) 0.072(2) 0.001(3)
C(31) 0.065(2) 0.084(3) 0.105(2) 0.002(2) 0.061(1) -0.001(2)
C(32) 0.060(2) 0.062(2) 0.073(2) -0.001(2) 0.042(1) -0.004(2)
C(34) 0.048(1) 0.046(2) 0.048(1) -0.001(1) 0.0283(9) 0.003(1)
C(35) 0.049(1) 0.042(2) 0.053(1) -0.002(1) 0.029(1) -0.001(1)
C(36) 0.058(1) 0.041(2) 0.065(2) -0.005(1) 0.036(1) -0.004(1)
C(37) 0.065(1) 0.039(2) 0.059(1) -0.006(1) 0.040(1) -0.001(1)
C(38) 0.053(1) 0.049(2) 0.056(2) -0.001(1) 0.029(1) 0.004(1)
C(41) 0.124(3) 0.090(3) 0.135(3) -0.034(2) 0.097(2) 0.005(3)
C(42) 0.062(2) 0.053(2) 0.058(2) -0.003(1) 0.036(1) 0.000(1)
C(43) 0.064(2) 0.057(2) 0.071(2) -0.004(2) 0.042(1) -0.013(2)
C(46) 0.058(1) 0.044(2) 0.051(1) 0.002(1) 0.031(1) 0.001(1)
C(47) 0.067(2) 0.064(2) 0.059(2) 0.018(2) 0.036(1) -0.001(2)
C(48) 0.063(2) 0.098(3) 0.071(2) 0.017(2) 0.020(2) -0.025(2)
C(49) 0.083(3) 0.173(6) 0.071(3) 0.055(3) 0.010(2) -0.034(3)
C(50) 0.145(4) 0.210(6) 0.058(3) 0.117(4) 0.031(3) 0.016(3)
C(51) 0.151(4) 0.140(4) 0.072(2) 0.085(3) 0.070(2) 0.040(3)
C(52) 0.100(2) 0.079(2) 0.071(2) 0.042(2) 0.062(1) 0.022(2)
C(53) 0.114(2) 0.048(2) 0.104(2) 0.017(2) 0.086(1) 0.013(2)
C(54) 0.187(3) 0.045(2) 0.196(4) 0.017(2) 0.154(2) 0.035(2)
C(55) 0.221(4) 0.054(3) 0.276(5) -0.028(3) 0.209(3) -0.016(3)
C(56) 0.146(4) 0.087(3) 0.194(5) -0.065(3) 0.116(3) -0.058(3)
C(57) 0.103(3) 0.053(2) 0.113(3) -0.029(2) 0.063(2) -0.021(2)
C(58) 0.081(2) 0.043(2) 0.076(2) 0.002(2) 0.053(1) -0.002(2)
C(59) 0.058(1) 0.046(2) 0.057(1) 0.002(1) 0.035(1) -0.002(1)
C(60) 0.073(2) 0.073(2) 0.055(2) 0.013(2) 0.037(1) -0.001(2)
C(61) 0.099(2) 0.086(3) 0.059(2) 0.016(2) 0.050(1) 0.006(2)
C(62) 0.107(2) 0.084(3) 0.081(2) 0.010(2) 0.068(2) 0.000(2)
C(63) 0.088(2) 0.065(2) 0.106(2) 0.002(2) 0.076(1) -0.003(2)
C(64) 0.066(2) 0.052(2) 0.070(2) 0.002(2) 0.042(1) 0.003(2)

loop_
_geom_bond_atom_site_label_1
_geom_bond_atom_site_label_2
_geom_bond_distance
_geom_bond_site_symmetry_1
_geom_bond_site_symmetry_2
_geom_bond_publ_flag
O(7) C(6) 1.326(4) . . yes
O(7) C(9) 1.434(5) . . yes
O(8) C(6) 1.210(4) . . yes
O(12) C(11) 1.422(5) . . yes
O(12) H(13) 1.09(6) . . no
O(13) C(4) 1.405(4) . . yes
O(13) H(14) 1.15(5) . . no
O(39) C(38) 1.314(4) . . yes
O(39) C(41) 1.445(5) . . yes
O(40) C(38) 1.191(4) . . yes
O(44) C(43) 1.421(5) . . yes
O(44) H(40) 1.06(6) . . no
O(45) C(36) 1.424(4) . . yes
O(45) H(41) 0.87(6) . . no
O(65) H(55) 1.03(8) . . no
O(65) H(56) 1.14(8) . . no
O(66) H(57) 1.08(6) . . no
O(66) H(58) 1.00(5) . . no
N(1) C(2) 1.458(4) . . yes
N(1) C(5) 1.479(4) . . yes
N(1) C(14) 1.482(4) . . yes
N(33) C(34) 1.463(4) . . yes
N(33) C(37) 1.474(4) . . yes
N(33) C(46) 1.488(4) . . yes
C(2) C(3) 1.521(4) . . yes
C(2) C(6) 1.498(4) . . yes
C(2) H(1) 0.95 . . no
C(3) C(4) 1.512(5) . . yes
C(3) C(10) 1.521(5) . . yes
C(3) H(2) 0.95 . . no
C(4) C(5) 1.512(5) . . yes
C(4) H(3) 0.95 . . no
C(5) H(4) 0.95 . . no
C(5) H(5) 0.95 . . no
C(9) H(6) 0.95 . . no
C(9) H(7) 0.95 . . no
C(9) H(8) 0.95 . . no
C(10) C(11) 1.488(5) . . yes
C(10) H(9) 0.95 . . no
C(10) H(10) 0.95 . . no
C(11) H(11) 0.95 . . no
C(11) H(12) 0.95 . . no
C(14) C(15) 1.532(5) . . yes
C(14) C(26) 1.522(4) . . yes
C(14) C(27) 1.539(5) . . yes
C(15) C(16) 1.374(5) . . yes
C(15) C(20) 1.390(5) . . yes
C(16) C(17) 1.397(6) . . yes
C(16) H(15) 0.95 . . no
C(17) C(18) 1.375(7) . . yes
C(17) H(16) 0.95 . . no
C(18) C(19) 1.363(7) . . yes
C(18) H(17) 0.95 . . no
C(19) C(20) 1.397(6) . . yes
C(19) H(18) 0.95 . . no
C(20) C(21) 1.456(6) . . yes
C(21) C(22) 1.397(6) . . yes
C(21) C(26) 1.404(6) . . yes
C(22) C(23) 1.361(9) . . yes
C(22) H(19) 0.95 . . no
C(23) C(24) 1.39(1) . . yes
C(23) H(20) 0.95 . . no
C(24) C(25) 1.362(7) . . yes
C(24) H(21) 0.95 . . no
C(25) C(26) 1.385(6) . . yes
C(25) H(22) 0.95 . . no
C(27) C(28) 1.382(6) . . yes
C(27) C(32) 1.381(5) . . yes
C(28) C(29) 1.385(7) . . yes
C(28) H(23) 0.95 . . no
C(29) C(30) 1.379(8) . . yes
C(29) H(24) 0.95 . . no
C(30) C(31) 1.348(7) . . yes
C(30) H(25) 0.95 . . no
C(31) C(32) 1.387(6) . . yes
C(31) H(26) 0.95 . . no
C(32) H(27) 0.95 . . no
C(34) C(35) 1.527(5) . . yes
C(34) C(38) 1.509(5) . . yes
C(34) H(28) 0.95 . . no
C(35) C(36) 1.517(5) . . yes
C(35) C(42) 1.519(5) . . yes
C(35) H(29) 0.95 . . no
C(36) C(37) 1.512(5) . . yes
C(36) H(30) 0.95 . . no
C(37) H(31) 0.95 . . no
C(37) H(32) 0.95 . . no
C(41) H(33) 0.95 . . no
C(41) H(34) 0.95 . . no
C(41) H(35) 0.95 . . no
C(42) C(43) 1.515(6) . . yes
C(42) H(36) 0.95 . . no
C(42) H(37) 0.95 . . no
C(43) H(38) 0.95 . . no
C(43) H(39) 0.95 . . no
C(46) C(47) 1.523(5) . . yes
C(46) C(58) 1.532(5) . . yes
C(46) C(59) 1.536(5) . . yes
C(47) C(48) 1.383(7) . . yes
C(47) C(52) 1.406(7) . . yes
C(48) C(49) 1.388(7) . . yes
C(48) H(42) 0.95 . . no
C(49) C(50) 1.37(1) . . yes
C(49) H(43) 0.95 . . no
C(50) C(51) 1.37(1) . . yes
C(50) H(44) 0.95 . . no
C(51) C(52) 1.382(6) . . yes
C(51) H(45) 0.95 . . no
C(52) C(53) 1.460(7) . . yes
C(53) C(54) 1.402(7) . . yes
C(53) C(58) 1.371(6) . . yes
C(54) C(55) 1.344(9) . . yes
C(54) H(46) 0.95 . . no
C(55) C(56) 1.37(1) . . yes
C(55) H(47) 0.95 . . no
C(56) C(57) 1.398(8) . . yes
C(56) H(48) 0.95 . . no
C(57) C(58) 1.356(6) . . yes
C(57) H(49) 0.95 . . no
C(59) C(60) 1.387(5) . . yes
C(59) C(64) 1.385(5) . . yes
C(60) C(61) 1.373(6) . . yes
C(60) H(50) 0.95 . . no
C(61) C(62) 1.372(7) . . yes
C(61) H(51) 0.95 . . no
C(62) C(63) 1.345(6) . . yes
C(62) H(52) 0.95 . . no
C(63) C(64) 1.389(6) . . yes
C(63) H(53) 0.95 . . no
C(64) H(54) 0.95 . . no
H(4) H(5) 1.55 . . no
H(6) H(7) 1.55 . . no
H(6) H(8) 1.55 . . no
H(7) H(8) 1.55 . . no
H(9) H(10) 1.55 . . no
H(11) H(12) 1.55 . . no
H(31) H(32) 1.55 . . no
H(33) H(34) 1.55 . . no
H(33) H(35) 1.55 . . no
H(34) H(35) 1.55 . . no
H(36) H(37) 1.55 . . no
H(38) H(39) 1.55 . . no

loop_
_geom_hbond_atom_site_label_D
_geom_hbond_atom_site_label_H
_geom_hbond_atom_site_label_A
_geom_hbond_distance_DH
_geom_hbond_distance_HA
_geom_hbond_distance_DA
_geom_hbond_angle_DHA
_geom_hbond_site_symmetry_A
O(13) H(14) O(66) 1.15 1.61 2.749(5) 172.4 .
O(45) H(41) O(8) 0.87 2.05 2.865(4) 157.5 1_556
O(65) H(55) O(12) 1.03(8) 1.98(9) 2.797(5) 134(6) 1_556
O(65) H(56) O(44) 1.14(8) 1.86(8) 2.837(6) 141(5) 1_655
O(66) H(57) O(45) 1.08(6) 1.72(6) 2.788(5) 170(5) .
O(66) H(58) O(65) 1.00 1.71 2.715(5) 176.3 .

loop_
_cod_related_entry_id
_cod_related_entry_database
_cod_related_entry_code
1 ChemSpider 30658474
